data_4121007
loop_
_publ_author_name
'Eugenio Coronado'
'M\'onica Gim\'enez-Marqu\'es'
'Guillermo M\'inguez Espallargas'
'Fernando Rey'
'I\~nigo J. Vit\'orica-Yrez\'abal'

_publ_section_title
;
 Spin-Crossover Modification through Selective CO2 Sorption
;
_journal_name_full 'Journal of the American Chemical Society'
_journal_page_first 15986
_journal_page_last 15989
_journal_paper_doi 10.1021/ja407135k
_journal_volume 135
_journal_year 2013
_chemical_formula_sum 'C30 H30 Cl2 Fe N24 O8'
_chemical_formula_weight 981.53
_chemical_name_systematic
;
 ?
;
_space_group_IT_number 176
_symmetry_cell_setting hexagonal
_symmetry_space_group_name_Hall '-P 6c'
_symmetry_space_group_name_H-M 'P 63/m'
_atom_sites_solution_hydrogens geom
_atom_sites_solution_primary direct
_atom_sites_solution_secondary difmap
_audit_creation_method SHELXL-97
_cell_angle_alpha 90.00
_cell_angle_beta 90.00
_cell_angle_gamma 120.00
_cell_formula_units_Z 2
_cell_length_a 10.5117(7)
_cell_length_b 10.5117(7)
_cell_length_c 23.576(2)
_cell_measurement_reflns_used 376
_cell_measurement_temperature 240(2)
_cell_measurement_theta_max 24.9905
_cell_measurement_theta_min 3.4179
_cell_volume 2256.0(3)
_computing_cell_refinement
;
CrysAlisPro, Agilent Technologies,
Version 1.171.35.19 (release 27-10-2011 CrysAlis171 .NET)
(compiled Oct 27 2011,15:02:11)
;
_computing_data_collection
;
CrysAlisPro, Agilent Technologies,
Version 1.171.35.19 (release 27-10-2011 CrysAlis171 .NET)
(compiled Oct 27 2011,15:02:11)
;
_computing_data_reduction
;
CrysAlisPro, Agilent Technologies,
Version 1.171.35.19 (release 27-10-2011 CrysAlis171 .NET)
(compiled Oct 27 2011,15:02:11)
;
_computing_structure_refinement 'SHELXL-97 (Sheldrick, 1997)'
_computing_structure_solution 'SHELXS-97 (Sheldrick, 1990)'
_diffrn_ambient_temperature 240(2)
_diffrn_detector_area_resol_mean 16.0267
_diffrn_measured_fraction_theta_full 0.997
_diffrn_measured_fraction_theta_max 0.997
_diffrn_measurement_device_type 'SuperNova, Single source at offset), Sapphire3'
_diffrn_measurement_method '\w scans'
_diffrn_radiation_monochromator mirror
_diffrn_radiation_source 'SuperNova (Mo) x-ray Source'
_diffrn_radiation_type MoK\a
_diffrn_radiation_wavelength 0.71073
_diffrn_reflns_av_R_equivalents 0.1962
_diffrn_reflns_av_sigmaI/netI 0.1724
_diffrn_reflns_limit_h_max 12
_diffrn_reflns_limit_h_min -12
_diffrn_reflns_limit_k_max 12
_diffrn_reflns_limit_k_min -10
_diffrn_reflns_limit_l_max 27
_diffrn_reflns_limit_l_min -28
_diffrn_reflns_number 8181
_diffrn_reflns_theta_full 25.04
_diffrn_reflns_theta_max 25.04
_diffrn_reflns_theta_min 3.42
_exptl_absorpt_coefficient_mu 0.527
_exptl_absorpt_correction_T_max 1.00000
_exptl_absorpt_correction_T_min 0.64784
_exptl_absorpt_correction_type multi-scan
_exptl_absorpt_process_details
;
CrysAlisPro, Agilent Technologies,
Version 1.171.35.19 (release 27-10-2011 CrysAlis171 .NET)
(compiled Oct 27 2011,15:02:11)
empirical absorption correction using spherical harmonics,
 implemented in SCALE3 ABSPACK scaling algorithm.
;
_exptl_crystal_colour colorless
_exptl_crystal_density_diffrn 1.445
_exptl_crystal_description block
_exptl_crystal_F_000 1004
_exptl_crystal_size_max 0.07
_exptl_crystal_size_mid 0.05
_exptl_crystal_size_min 0.05
_refine_diff_density_max 0.840
_refine_diff_density_min -0.679
_refine_diff_density_rms 0.103
_refine_ls_extinction_method none
_refine_ls_goodness_of_fit_ref 1.009
_refine_ls_hydrogen_treatment constr
_refine_ls_matrix_type full
_refine_ls_number_parameters 97
_refine_ls_number_reflns 1377
_refine_ls_number_restraints 0
_refine_ls_restrained_S_all 1.009
_refine_ls_R_factor_all 0.2033
_refine_ls_R_factor_gt 0.0984
_refine_ls_shift/su_max 0.000
_refine_ls_shift/su_mean 0.000
_refine_ls_structure_factor_coef Fsqd
_refine_ls_weighting_details 'calc w=1/[\s^2^(Fo^2^)+(0.1379P)^2^+0.0000P] where P=(Fo^2^+2Fc^2^)/3'
_refine_ls_weighting_scheme calc
_refine_ls_wR_factor_gt 0.2367
_refine_ls_wR_factor_ref 0.2975
_reflns_number_gt 632
_reflns_number_total 1377
_reflns_threshold_expression >2sigma(I)
_cod_data_source_file ja407135k_si_002.cif
_cod_data_source_block sx285bb
_cod_original_cell_volume 2256.1(3)
_cod_database_code 4121007

loop_
_symmetry_equiv_pos_as_xyz
'x, y, z'
'-y, x-y, z'
'-x+y, -x, z'
'-x, -y, z+1/2'
'y, -x+y, z+1/2'
'x-y, x, z+1/2'
'-x, -y, -z'
'y, -x+y, -z'
'x-y, x, -z'
'x, y, -z-1/2'
'-y, x-y, -z-1/2'
'-x+y, -x, -z-1/2'

loop_
_atom_site_label
_atom_site_type_symbol
_atom_site_fract_x
_atom_site_fract_y
_atom_site_fract_z
_atom_site_U_iso_or_equiv
_atom_site_adp_type
_atom_site_occupancy
_atom_site_symmetry_multiplicity
_atom_site_calc_flag
_atom_site_refinement_flags
_atom_site_disorder_group
Fe1 Fe 1.0000 1.0000 0.5000 0.0281(8) Uani 1 6 d S .
O1 O 0.8020(10) 0.4505(9) 0.4954(3) 0.098(3) Uiso 1 1 d . .
Cl1 Cl 0.6667 0.3333 0.5075(5) 0.035(2) Uiso 0.64(2) 3 d SP 1
O2 O 0.6667 0.3333 0.5655(10) 0.106(10) Uiso 0.64(2) 3 d SP 1
Cl1' Cl 0.6667 0.3333 0.4871(11) 0.056(5) Uiso 0.36(2) 3 d SP 2
O2' O 0.6667 0.3333 0.4284(15) 0.079(14) Uiso 0.36(2) 3 d SP 2
N1 N 0.9551(7) 0.8137(7) 0.5525(2) 0.0370(17) Uani 1 1 d . .
C2 C 1.0339(9) 0.7515(9) 0.5620(3) 0.038(2) Uani 1 1 d . .
H2 H 1.1210 0.7738 0.5428 0.046 Uiso 1 1 calc R .
N3 N 0.9733(8) 0.6528(7) 0.6027(3) 0.0418(19) Uani 1 1 d . .
N4 N 0.8471(8) 0.6465(9) 0.6184(3) 0.062(2) Uani 1 1 d . .
N5 N 0.8391(8) 0.7484(9) 0.5887(3) 0.058(2) Uani 1 1 d . .
C6 C 1.0125(11) 0.5480(10) 0.6262(3) 0.055(3) Uani 1 1 d . .
H6A H 1.1095 0.5716 0.6120 0.082 Uiso 1 1 calc R .
H6B H 0.9413 0.4488 0.6132 0.082 Uiso 1 1 calc R .
C7 C 1.0152(9) 0.5501(9) 0.6909(3) 0.040(2) Uani 1 1 d . .
C8 C 1.1143(10) 0.6718(10) 0.7201(3) 0.062(3) Uani 1 1 d . .
H8 H 1.1828 0.7560 0.7002 0.075 Uiso 1 1 calc R .
C9 C 0.9163(10) 0.4277(9) 0.7208(3) 0.051(3) Uani 1 1 d . .
H9 H 0.8480 0.3431 0.7011 0.061 Uiso 1 1 calc R .

loop_
_atom_site_aniso_label
_atom_site_aniso_U_11
_atom_site_aniso_U_22
_atom_site_aniso_U_33
_atom_site_aniso_U_23
_atom_site_aniso_U_13
_atom_site_aniso_U_12
Fe1 0.0288(11) 0.0288(11) 0.0268(14) 0.000 0.000 0.0144(5)
N1 0.034(4) 0.044(4) 0.032(3) 0.003(3) 0.012(3) 0.020(4)
C2 0.035(5) 0.044(6) 0.040(5) 0.002(4) 0.006(4) 0.024(5)
N3 0.053(5) 0.046(4) 0.033(4) 0.005(3) 0.004(3) 0.030(4)
N4 0.053(5) 0.068(6) 0.068(5) 0.032(4) 0.021(4) 0.032(5)
N5 0.050(5) 0.072(6) 0.063(5) 0.023(5) 0.019(4) 0.039(4)
C6 0.092(8) 0.062(6) 0.026(4) 0.010(4) 0.006(4) 0.050(6)
C7 0.047(6) 0.039(5) 0.042(5) 0.009(4) 0.006(4) 0.027(5)
C8 0.050(6) 0.049(6) 0.056(5) 0.010(5) 0.005(5) 0.001(5)
C9 0.082(7) 0.036(5) 0.029(4) -0.008(4) -0.008(4) 0.025(5)

loop_
_atom_type_symbol
_atom_type_description
_atom_type_scat_dispersion_real
_atom_type_scat_dispersion_imag
_atom_type_scat_source
C C 0.0033 0.0016 'International Tables Vol C Tables 4.2.6.8 and 6.1.1.4'
H H 0.0000 0.0000 'International Tables Vol C Tables 4.2.6.8 and 6.1.1.4'
N N 0.0061 0.0033 'International Tables Vol C Tables 4.2.6.8 and 6.1.1.4'
O O 0.0106 0.0060 'International Tables Vol C Tables 4.2.6.8 and 6.1.1.4'
Cl Cl 0.1484 0.1585 'International Tables Vol C Tables 4.2.6.8 and 6.1.1.4'
Fe Fe 0.3463 0.8444 'International Tables Vol C Tables 4.2.6.8 and 6.1.1.4'

loop_
_geom_angle_atom_site_label_1
_geom_angle_atom_site_label_2
_geom_angle_atom_site_label_3
_geom_angle
_geom_angle_site_symmetry_1
_geom_angle_site_symmetry_3
N1 Fe1 N1 180.000(1) 2_765 8_566
N1 Fe1 N1 90.4(2) 2_765 3_675
N1 Fe1 N1 89.6(2) 8_566 3_675
N1 Fe1 N1 90.4(2) 2_765 .
N1 Fe1 N1 89.6(2) 8_566 .
N1 Fe1 N1 90.4(2) 3_675 .
N1 Fe1 N1 89.6(2) 2_765 9_656
N1 Fe1 N1 90.4(2) 8_566 9_656
N1 Fe1 N1 180.0(2) 3_675 9_656
N1 Fe1 N1 89.6(2) . 9_656
N1 Fe1 N1 89.6(2) 2_765 7_776
N1 Fe1 N1 90.4(2) 8_566 7_776
N1 Fe1 N1 89.6(2) 3_675 7_776
N1 Fe1 N1 180.0(2) . 7_776
N1 Fe1 N1 90.4(2) 9_656 7_776
O1 Cl1 O1 115.8(4) 3_665 .
O1 Cl1 O1 115.8(4) 3_665 2_655
O1 Cl1 O1 115.8(4) . 2_655
O1 Cl1 O2 102.0(5) 3_665 .
O1 Cl1 O2 102.0(5) . .
O1 Cl1 O2 102.0(5) 2_655 .
O1 Cl1' O1 117.9(6) 3_665 .
O1 Cl1' O1 117.9(6) 3_665 2_655
O1 Cl1' O1 117.9(6) . 2_655
O1 Cl1' O2' 98.3(12) 3_665 .
O1 Cl1' O2' 98.3(12) . .
O1 Cl1' O2' 98.3(12) 2_655 .
C2 N1 N5 105.8(6) . .
C2 N1 Fe1 130.3(5) . .
N5 N1 Fe1 123.5(5) . .
N1 C2 N3 109.9(7) . .
N1 C2 H2 125.1 . .
N3 C2 H2 125.1 . .
C2 N3 N4 108.4(7) . .
C2 N3 C6 131.3(7) . .
N4 N3 C6 120.0(7) . .
N5 N4 N3 106.0(6) . .
N4 N5 N1 109.8(7) . .
N3 C6 C7 112.2(7) . .
N3 C6 H6A 109.2 . .
C7 C6 H6A 109.2 . .
N3 C6 H6B 109.2 . .
C7 C6 H6B 109.2 . .
H6A C6 H6B 107.9 . .
C8 C7 C9 118.9(7) . .
C8 C7 C6 121.2(8) . .
C9 C7 C6 119.9(8) . .
C7 C8 C8 120.3(5) . 10_557
C7 C8 H8 119.9 . .
C8 C8 H8 119.9 10_557 .
C7 C9 C9 120.8(5) . 10_557
C7 C9 H9 119.6 . .
C9 C9 H9 119.6 10_557 .

loop_
_geom_bond_atom_site_label_1
_geom_bond_atom_site_label_2
_geom_bond_distance
_geom_bond_site_symmetry_2
Fe1 N1 2.160(6) 2_765
Fe1 N1 2.160(6) 8_566
Fe1 N1 2.160(6) 3_675
Fe1 N1 2.160(6) .
Fe1 N1 2.160(6) 9_656
Fe1 N1 2.160(6) 7_776
O1 Cl1' 1.352(10) .
O1 Cl1 1.367(9) .
Cl1 O1 1.367(9) 3_665
Cl1 O1 1.367(9) 2_655
Cl1 O2 1.37(2) .
Cl1' O1 1.352(10) 3_665
Cl1' O1 1.352(10) 2_655
Cl1' O2' 1.38(4) .
N1 C2 1.306(9) .
N1 N5 1.361(8) .
C2 N3 1.319(9) .
C2 H2 0.9400 .
N3 N4 1.346(9) .
N3 C6 1.466(10) .
N4 N5 1.316(10) .
C6 C7 1.525(11) .
C6 H6A 0.9800 .
C6 H6B 0.9800 .
C7 C8 1.364(11) .
C7 C9 1.377(11) .
C8 C8 1.412(16) 10_557
C8 H8 0.9400 .
C9 C9 1.378(14) 10_557
C9 H9 0.9400 .

loop_
_geom_torsion_atom_site_label_1
_geom_torsion_atom_site_label_2
_geom_torsion_atom_site_label_3
_geom_torsion_atom_site_label_4
_geom_torsion
_geom_torsion_site_symmetry_1
_geom_torsion_site_symmetry_4
Cl1' O1 Cl1 O1 70.2(8) . 3_665
Cl1' O1 Cl1 O1 -70.2(8) . 2_655
Cl1' O1 Cl1 O2 180.0 . .
Cl1 O1 Cl1' O1 -75.9(19) . 3_665
Cl1 O1 Cl1' O1 75.9(19) . 2_655
Cl1 O1 Cl1' O2' 180.000(1) . .
N1 Fe1 N1 C2 -63.3(8) 2_765 .
N1 Fe1 N1 C2 116.7(8) 8_566 .
N1 Fe1 N1 C2 -153.7(6) 3_675 .
N1 Fe1 N1 C2 26.3(6) 9_656 .
N1 Fe1 N1 N5 108.1(5) 2_765 .
N1 Fe1 N1 N5 -71.9(5) 8_566 .
N1 Fe1 N1 N5 17.6(6) 3_675 .
N1 Fe1 N1 N5 -162.4(6) 9_656 .
N5 N1 C2 N3 -0.7(8) . .
Fe1 N1 C2 N3 171.7(5) . .
N1 C2 N3 N4 2.7(9) . .
N1 C2 N3 C6 175.5(8) . .
C2 N3 N4 N5 -3.5(9) . .
C6 N3 N4 N5 -177.3(7) . .
N3 N4 N5 N1 3.1(10) . .
C2 N1 N5 N4 -1.5(9) . .
Fe1 N1 N5 N4 -174.6(5) . .
C2 N3 C6 C7 132.2(8) . .
N4 N3 C6 C7 -55.7(11) . .
N3 C6 C7 C8 -64.6(11) . .
N3 C6 C7 C9 115.3(9) . .
C9 C7 C8 C8 -0.3(10) . 10_557
C6 C7 C8 C8 179.6(5) . 10_557
C8 C7 C9 C9 0.3(10) . 10_557
C6 C7 C9 C9 -179.6(5) . 10_557
